data_2201375
loop_
_publ_author_name
'Anwar Usman'
'Ibrahim Abdul Razak'
'Hoong-Kun Fun'
'Suchada Chantrapromma'
'Bao-Guo Zhao'
'Jian-Hua Xu'

_publ_section_title
;
 4-(<i>N,N</i>-Dimethylamino)-3-(2,2-diphenylethenyl)coumarin
;
_journal_issue 7
_journal_name_full 'Acta Crystallographica Section E'
_journal_page_first o756
_journal_page_last o757
_journal_paper_doi 10.1107/S1600536802010322
_journal_volume 58
_journal_year 2002
_chemical_formula_iupac 'C25 H21 N O2'
_chemical_formula_moiety 'C25 H21 N O2'
_chemical_formula_sum 'C25 H21 N O2'
_chemical_formula_weight 367.43
_chemical_name_systematic
;
4-(N,N-Dimethylamino)-3-(2,2-diphenylethenyl)coumarin
;
_space_group_IT_number 14
_symmetry_cell_setting monoclinic
_symmetry_space_group_name_Hall '-P 2ybc'
_symmetry_space_group_name_H-M 'P 1 21/c 1'
_atom_sites_solution_hydrogens geom
_atom_sites_solution_primary direct
_atom_sites_solution_secondary difmap
_audit_creation_method SHELXL-97
_cell_angle_alpha 90.00
_cell_angle_beta 96.3130(10)
_cell_angle_gamma 90.00
_cell_formula_units_Z 4
_cell_length_a 12.4191(3)
_cell_length_b 8.8571(2)
_cell_length_c 17.6617(3)
_cell_measurement_reflns_used 7060
_cell_measurement_temperature 213(2)
_cell_measurement_theta_max 28.33
_cell_measurement_theta_min 2.58
_cell_volume 1930.96(7)
_computing_cell_refinement 'SAINT (Siemens, 1996)'
_computing_data_collection 'SMART (Siemens, 1996)'
_computing_data_reduction 'SAINT and SADABS (Sheldrick, 1996)'
_computing_molecular_graphics SHELXTL
_computing_publication_material
;
SHELXTL, PARST (Nardelli, 1995) and PLATON (Spek, 1990)
;
_computing_structure_refinement SHELXTL
_computing_structure_solution 'SHELXTL (Sheldrick, 1997)'
_diffrn_ambient_temperature 213(2)
_diffrn_detector_area_resol_mean 8.33
_diffrn_measured_fraction_theta_full 0.960
_diffrn_measured_fraction_theta_max 0.960
_diffrn_measurement_device_type 'Siemens SMART CCD area-detector'
_diffrn_measurement_method \w
_diffrn_radiation_monochromator graphite
_diffrn_radiation_source 'fine-focus sealed tube'
_diffrn_radiation_type MoK\a
_diffrn_radiation_wavelength 0.71073
_diffrn_reflns_av_R_equivalents 0.076
_diffrn_reflns_av_sigmaI/netI 0.1105
_diffrn_reflns_limit_h_max 12
_diffrn_reflns_limit_h_min -16
_diffrn_reflns_limit_k_max 11
_diffrn_reflns_limit_k_min -11
_diffrn_reflns_limit_l_max 23
_diffrn_reflns_limit_l_min -22
_diffrn_reflns_number 11044
_diffrn_reflns_theta_full 28.28
_diffrn_reflns_theta_max 28.28
_diffrn_reflns_theta_min 2.58
_diffrn_standards_decay_% negligible
_diffrn_standards_interval_count none
_diffrn_standards_number 0
_exptl_absorpt_coefficient_mu 0.080
_exptl_absorpt_correction_type none
_exptl_crystal_colour yellow
_exptl_crystal_density_diffrn 1.264
_exptl_crystal_density_method 'not measured'
_exptl_crystal_description block
_exptl_crystal_F_000 776
_exptl_crystal_size_max 0.44
_exptl_crystal_size_mid 0.38
_exptl_crystal_size_min 0.26
_refine_diff_density_max 0.32
_refine_diff_density_min -0.23
_refine_ls_extinction_coef 0.022(2)
_refine_ls_extinction_expression Fc^*^=kFc[1+0.001xFc^2^\l^3^/sin(2\q)]^-1/4^
_refine_ls_extinction_method SHELXTL
_refine_ls_goodness_of_fit_ref 0.90
_refine_ls_hydrogen_treatment mixed
_refine_ls_matrix_type full
_refine_ls_number_parameters 308
_refine_ls_number_reflns 4609
_refine_ls_number_restraints 0
_refine_ls_restrained_S_all 0.90
_refine_ls_R_factor_all 0.079
_refine_ls_R_factor_gt 0.054
_refine_ls_shift/su_max <0.001
_refine_ls_shift/su_mean <0.001
_refine_ls_structure_factor_coef Fsqd
_refine_ls_weighting_details 'calc w = 1/[\s^2^(Fo^2^)+(0.0397P)^2^] where P = (Fo^2^+2Fc^2^)/3'
_refine_ls_weighting_scheme calc
_refine_ls_wR_factor_gt 0.132
_refine_ls_wR_factor_ref 0.141
_reflns_number_gt 2883
_reflns_number_total 4609
_reflns_threshold_expression I>2\s(I)
_cod_data_source_file ci6136.cif
_cod_data_source_block I
_cod_depositor_comments
;
The following automatic conversions were performed:
'_symmetry_cell_setting' value 'Monoclinic' changed to 'monoclinic'
according to '/home/saulius/struct/CIF-dictionaries/cif_core.dic'
dictionary named 'cif_core.dic' version 2.4.1 from 2010-06-29.

Automatic conversion script
Id: cif_fix_enum 1527 2010-12-29 10:47:43Z saulius 

The following automatic conversions were performed:

'_symmetry_cell_setting' value 'Monoclinic' changed to 'monoclinic'
according to /home/saulius/struct/CIF-dictionaries/cif_core.dic
dictionary named 'cif_core.dic' version 2.4.1 from 2010-06-29.

Automatic conversion script
Id: cif_fix_values 1715 2011-07-08 13:25:40Z adriana 
;
_cod_original_sg_symbol_H-M 'P 21/c'
_cod_database_code 2201375
_cod_database_fobs_code 2201375

loop_
_symmetry_equiv_pos_as_xyz
'x, y, z'
'-x, y+1/2, -z+1/2'
'-x, -y, -z'
'x, -y-1/2, z-1/2'

loop_
_atom_site_label
_atom_site_fract_x
_atom_site_fract_y
_atom_site_fract_z
_atom_site_U_iso_or_equiv
_atom_site_adp_type
_atom_site_calc_flag
_atom_site_refinement_flags
_atom_site_occupancy
_atom_site_disorder_assembly
_atom_site_disorder_group
_atom_site_type_symbol
O1 0.44933(9) 0.25545(13) 0.06460(6) 0.0297(3) Uani d . 1 . . O
O2 0.47269(11) 0.30924(16) 0.18691(7) 0.0470(4) Uani d . 1 . . O
N1 0.24974(13) -0.11378(17) 0.10474(9) 0.0395(4) Uani d . 1 . . N
C1 0.42952(13) 0.22487(19) 0.13849(10) 0.0287(4) Uani d . 1 . . C
C2 0.40755(12) 0.16396(18) 0.00553(9) 0.0264(4) Uani d . 1 . . C
C3 0.44099(14) 0.1977(2) -0.06524(10) 0.0322(4) Uani d . 1 . . C
C4 0.40753(14) 0.1062(2) -0.12699(10) 0.0353(4) Uani d . 1 . . C
C5 0.34298(15) -0.0189(2) -0.11686(11) 0.0363(4) Uani d . 1 . . C
C6 0.31041(15) -0.0506(2) -0.04678(10) 0.0328(4) Uani d . 1 . . C
C7 0.33927(13) 0.04337(18) 0.01699(9) 0.0259(4) Uani d . 1 . . C
C8 0.31237(12) 0.01255(18) 0.09400(10) 0.0267(4) Uani d . 1 . . C
C9 0.35765(12) 0.10239(18) 0.15262(9) 0.0248(4) Uani d . 1 . . C
C10 0.34055(13) 0.08644(19) 0.23408(10) 0.0267(4) Uani d . 1 . . C
C11 0.24704(13) 0.10601(17) 0.26399(9) 0.0239(3) Uani d . 1 . . C
C12 0.14694(13) 0.16053(19) 0.21783(9) 0.0266(4) Uani d . 1 . . C
C13 0.14608(15) 0.2995(2) 0.18030(11) 0.0369(4) Uani d . 1 . . C
H13 0.2092 0.3566 0.1826 0.044 Uiso calc R 1 . . H
C14 0.05216(18) 0.3532(3) 0.13972(11) 0.0471(6) Uani d . 1 . . C
C15 -0.04232(18) 0.2695(3) 0.13516(12) 0.0511(6) Uani d . 1 . . C
C16 -0.04269(15) 0.1327(3) 0.17187(13) 0.0502(6) Uani d . 1 . . C
H16 -0.1061 0.0760 0.1686 0.060 Uiso calc R 1 . . H
C17 0.05088(14) 0.0779(2) 0.21394(11) 0.0370(4) Uani d . 1 . . C
C18 0.23987(12) 0.07985(17) 0.34628(9) 0.0237(3) Uani d . 1 . . C
C19 0.16655(14) 0.16193(19) 0.38513(10) 0.0280(4) Uani d . 1 . . C
C20 0.16296(15) 0.1440(2) 0.46256(10) 0.0335(4) Uani d . 1 . . C
C21 0.23241(16) 0.0427(2) 0.50356(11) 0.0359(4) Uani d . 1 . . C
C22 0.30486(15) -0.0403(2) 0.46586(10) 0.0335(4) Uani d . 1 . . C
C23 0.30819(13) -0.02326(19) 0.38823(10) 0.0279(4) Uani d . 1 . . C
C24 0.2694(2) -0.2094(2) 0.17168(12) 0.0529(6) Uani d . 1 . . C
H24A 0.3436 -0.1996 0.1929 0.079 Uiso calc R 1 . . H
H24B 0.2547 -0.3126 0.1575 0.079 Uiso calc R 1 . . H
H24C 0.2228 -0.1790 0.2088 0.079 Uiso calc R 1 . . H
C25 0.14270(16) -0.1311(3) 0.06209(13) 0.0521(6) Uani d . 1 . . C
H25A 0.1309 -0.0513 0.0253 0.078 Uiso calc R 1 . . H
H25B 0.0882 -0.1266 0.0966 0.078 Uiso calc R 1 . . H
H25C 0.1387 -0.2267 0.0364 0.078 Uiso calc R 1 . . H
H23 0.3582(14) -0.080(2) 0.3615(10) 0.031(5) Uiso d . 1 . . H
H10 0.4057(13) 0.0629(19) 0.2706(10) 0.033(5) Uiso d . 1 . . H
H4 0.4324(14) 0.128(2) -0.1786(12) 0.038(5) Uiso d . 1 . . H
H3 0.4840(15) 0.287(2) -0.0689(11) 0.036(5) Uiso d . 1 . . H
H19 0.1172(14) 0.239(2) 0.3602(10) 0.036(5) Uiso d . 1 . . H
H17 0.0480(14) -0.022(2) 0.2415(11) 0.043(6) Uiso d . 1 . . H
H20 0.1100(15) 0.203(2) 0.4941(11) 0.042(5) Uiso d . 1 . . H
H15 -0.1079(16) 0.309(2) 0.1073(12) 0.046(5) Uiso d . 1 . . H
H22 0.3516(17) -0.115(2) 0.5005(13) 0.061(6) Uiso d . 1 . . H
H6 0.2655(16) -0.135(2) -0.0459(12) 0.053(6) Uiso d . 1 . . H
H14 0.0519(17) 0.451(3) 0.1174(14) 0.064(7) Uiso d . 1 . . H
H21 0.2299(16) 0.031(2) 0.5524(13) 0.052(6) Uiso d . 1 . . H
H5 0.3199(15) -0.086(2) -0.1649(12) 0.050(6) Uiso d . 1 . . H

loop_
_atom_site_aniso_label
_atom_site_aniso_U_11
_atom_site_aniso_U_22
_atom_site_aniso_U_33
_atom_site_aniso_U_12
_atom_site_aniso_U_13
_atom_site_aniso_U_23
O1 0.0318(7) 0.0344(7) 0.0233(6) -0.0042(5) 0.0051(5) -0.0003(5)
O2 0.0544(9) 0.0575(9) 0.0307(8) -0.0254(7) 0.0112(6) -0.0136(6)
N1 0.0473(10) 0.0364(9) 0.0347(9) -0.0129(7) 0.0042(7) -0.0004(7)
C1 0.0260(8) 0.0371(10) 0.0241(9) -0.0019(7) 0.0069(7) -0.0029(7)
C2 0.0244(8) 0.0304(9) 0.0238(9) 0.0074(7) 0.0004(6) 0.0003(7)
C3 0.0296(9) 0.0401(11) 0.0271(10) 0.0077(8) 0.0042(7) 0.0058(7)
C4 0.0345(10) 0.0468(12) 0.0244(10) 0.0152(8) 0.0025(8) 0.0054(8)
C5 0.0405(10) 0.0411(11) 0.0265(10) 0.0140(8) 0.0004(8) -0.0043(8)
C6 0.0378(10) 0.0306(10) 0.0291(10) 0.0065(8) 0.0006(8) -0.0054(7)
C7 0.0274(8) 0.0260(8) 0.0240(9) 0.0074(6) 0.0022(6) -0.0001(6)
C8 0.0266(8) 0.0249(8) 0.0285(9) 0.0027(6) 0.0033(7) 0.0001(7)
C9 0.0232(8) 0.0291(9) 0.0227(8) 0.0038(6) 0.0049(6) 0.0004(6)
C10 0.0270(8) 0.0299(9) 0.0231(9) 0.0001(7) 0.0022(7) -0.0007(6)
C11 0.0274(8) 0.0224(8) 0.0219(8) -0.0018(6) 0.0023(6) 0.0004(6)
C12 0.0275(8) 0.0330(9) 0.0199(8) 0.0056(7) 0.0044(6) -0.0004(6)
C13 0.0383(10) 0.0391(10) 0.0354(11) 0.0103(8) 0.0145(8) 0.0088(8)
C14 0.0568(14) 0.0554(14) 0.0310(11) 0.0293(11) 0.0131(9) 0.0131(9)
C15 0.0444(13) 0.0768(17) 0.0303(11) 0.0316(11) -0.0041(9) -0.0078(10)
C16 0.0317(10) 0.0670(15) 0.0494(14) 0.0053(10) -0.0066(9) -0.0135(11)
C17 0.0309(10) 0.0455(12) 0.0336(11) 0.0011(8) -0.0005(8) -0.0013(8)
C18 0.0259(8) 0.0221(8) 0.0231(8) -0.0041(6) 0.0032(6) 0.0004(6)
C19 0.0303(9) 0.0297(9) 0.0246(9) 0.0006(7) 0.0052(7) 0.0006(7)
C20 0.0417(10) 0.0329(10) 0.0272(9) -0.0019(8) 0.0105(8) -0.0017(7)
C21 0.0508(12) 0.0349(10) 0.0217(10) -0.0075(8) 0.0030(8) 0.0041(7)
C22 0.0423(10) 0.0276(9) 0.0289(10) -0.0039(8) -0.0041(8) 0.0067(7)
C23 0.0310(9) 0.0246(9) 0.0277(9) -0.0010(7) 0.0009(7) 0.0015(7)
C24 0.0885(17) 0.0313(11) 0.0407(12) -0.0116(10) 0.0157(11) 0.0017(9)
C25 0.0465(12) 0.0630(15) 0.0477(14) -0.0195(10) 0.0099(10) -0.0219(11)

loop_
_atom_type_symbol
_atom_type_description
_atom_type_scat_dispersion_real
_atom_type_scat_dispersion_imag
_atom_type_scat_source
C C 0.0033 0.0016 'International Tables Vol C Tables 4.2.6.8 and 6.1.1.4'
H H 0.0000 0.0000 'International Tables Vol C Tables 4.2.6.8 and 6.1.1.4'
N N 0.0061 0.0033 'International Tables Vol C Tables 4.2.6.8 and 6.1.1.4'
O O 0.0106 0.0060 'International Tables Vol C Tables 4.2.6.8 and 6.1.1.4'

loop_
_geom_angle_atom_site_label_1
_geom_angle_atom_site_label_2
_geom_angle_atom_site_label_3
_geom_angle
C2 O1 C1 120.61(13)
C8 N1 C24 122.32(15)
C8 N1 C25 120.38(15)
C24 N1 C25 114.83(16)
O2 C1 O1 115.71(15)
O2 C1 C9 125.01(16)
O1 C1 C9 119.23(14)
O1 C2 C3 115.41(15)
O1 C2 C7 121.76(15)
C3 C2 C7 122.81(16)
C4 C3 C2 119.18(18)
C4 C3 H3 123.4(12)
C2 C3 H3 117.4(12)
C3 C4 C5 119.49(18)
C3 C4 H4 120.1(10)
C5 C4 H4 120.4(10)
C6 C5 C4 120.69(17)
C6 C5 H5 122.0(11)
C4 C5 H5 117.3(11)
C5 C6 C7 121.55(18)
C5 C6 H6 114.5(13)
C7 C6 H6 123.9(13)
C2 C7 C6 116.16(16)
C2 C7 C8 118.93(15)
C6 C7 C8 124.55(16)
C9 C8 N1 123.53(16)
C9 C8 C7 118.42(15)
N1 C8 C7 117.83(15)
C8 C9 C1 120.91(15)
C8 C9 C10 125.75(15)
C1 C9 C10 113.34(14)
C11 C10 C9 126.37(15)
C11 C10 H10 116.6(10)
C9 C10 H10 116.9(10)
C10 C11 C18 120.95(14)
C10 C11 C12 122.26(15)
C18 C11 C12 116.75(14)
C17 C12 C13 118.50(16)
C17 C12 C11 120.95(15)
C13 C12 C11 120.48(15)
C14 C13 C12 120.66(19)
C14 C13 H13 119.7
C12 C13 H13 119.7
C15 C14 C13 120.5(2)
C15 C14 H14 120.0(13)
C13 C14 H14 119.4(13)
C16 C15 C14 119.47(18)
C16 C15 H15 120.9(12)
C14 C15 H15 119.6(12)
C15 C16 C17 120.8(2)
C15 C16 H16 119.6
C17 C16 H16 119.6
C12 C17 C16 120.1(2)
C12 C17 H17 120.7(10)
C16 C17 H17 119.3(10)
C23 C18 C19 117.84(15)
C23 C18 C11 121.43(15)
C19 C18 C11 120.70(14)
C20 C19 C18 121.20(16)
C20 C19 H19 115.8(11)
C18 C19 H19 122.9(11)
C19 C20 C21 120.22(18)
C19 C20 H20 124.2(11)
C21 C20 H20 115.6(11)
C22 C21 C20 119.31(18)
C22 C21 H21 120.6(14)
C20 C21 H21 120.1(14)
C23 C22 C21 120.60(17)
C23 C22 H22 125.5(12)
C21 C22 H22 113.9(12)
C22 C23 C18 120.81(17)
C22 C23 H23 121.2(11)
C18 C23 H23 117.9(11)
N1 C24 H24A 109.5
N1 C24 H24B 109.5
H24A C24 H24B 109.5
N1 C24 H24C 109.5
H24A C24 H24C 109.5
H24B C24 H24C 109.5
N1 C25 H25A 109.5
N1 C25 H25B 109.5
H25A C25 H25B 109.5
N1 C25 H25C 109.5
H25A C25 H25C 109.5
H25B C25 H25C 109.5

loop_
_geom_bond_atom_site_label_1
_geom_bond_atom_site_label_2
_geom_bond_site_symmetry_2
_geom_bond_distance
_geom_bond_publ_flag
O1 C2 . 1.377(2) ?
O1 C1 . 1.381(2) ?
O2 C1 . 1.215(2) yes
N1 C8 . 1.388(2) yes
N1 C24 . 1.453(2) yes
N1 C25 . 1.462(2) yes
C1 C9 . 1.444(2) yes
C2 C3 . 1.392(2) ?
C2 C7 . 1.392(2) ?
C3 C4 . 1.386(3) ?
C3 H3 . 0.96(2) ?
C4 C5 . 1.390(3) ?
C4 H4 . 1.01(2) ?
C5 C6 . 1.373(3) ?
C5 H5 . 1.05(2) ?
C6 C7 . 1.415(2) ?
C6 H6 . 0.93(2) ?
C7 C8 . 1.461(2) ?
C8 C9 . 1.376(2) yes
C9 C10 . 1.484(2) ?
C10 C11 . 1.339(2) ?
C10 H10 . 1.00(2) ?
C11 C18 . 1.484(2) ?
C11 C12 . 1.490(2) ?
C12 C17 . 1.395(2) ?
C12 C13 . 1.398(2) ?
C13 C14 . 1.384(3) ?
C13 H13 . 0.93 ?
C14 C15 . 1.383(3) ?
C14 H14 . 0.96(2) ?
C15 C16 . 1.375(3) ?
C15 H15 . 0.97(2) ?
C16 C17 . 1.396(2) ?
C16 H16 . 0.93 ?
C17 H17 . 1.01(2) ?
C18 C23 . 1.402(2) ?
C18 C19 . 1.402(2) ?
C19 C20 . 1.382(2) ?
C19 H19 . 0.99(2) ?
C20 C21 . 1.391(3) ?
C20 H20 . 1.05(2) ?
C21 C22 . 1.388(3) ?
C21 H21 . 0.87(2) ?
C22 C23 . 1.384(2) ?
C22 H22 . 1.03(2) ?
C23 H23 . 0.96(2) ?
C24 H24A . 0.96 ?
C24 H24B . 0.96 ?
C24 H24C . 0.96 ?
C25 H25A . 0.96 ?
C25 H25B . 0.96 ?
C25 H25C . 0.96 ?

loop_
_geom_hbond_atom_site_label_D
_geom_hbond_atom_site_label_H
_geom_hbond_atom_site_label_A
_geom_hbond_site_symmetry_A
_geom_hbond_distance_DH
_geom_hbond_distance_HA
_geom_hbond_distance_DA
_geom_hbond_angle_DHA
_geom_hbond_publ_flag
C4 H4 O2 4_565 1.01(2) 2.54(2) 3.550(2) 174.0(10) yes
C23 H23 O2 2_645 0.96(2) 2.55(2) 3.487(2) 165.0(10) yes

loop_
_geom_torsion_atom_site_label_1
_geom_torsion_atom_site_label_2
_geom_torsion_atom_site_label_3
_geom_torsion_atom_site_label_4
_geom_torsion
_geom_torsion_publ_flag
C2 O1 C1 O2 177.75(15) ?
C2 O1 C1 C9 -4.7(2) ?
C1 O1 C2 C3 -174.35(14) ?
C1 O1 C2 C7 3.7(2) ?
O1 C2 C3 C4 176.49(14) ?
C7 C2 C3 C4 -1.6(2) ?
C2 C3 C4 C5 -1.1(2) ?
C3 C4 C5 C6 1.3(3) ?
C4 C5 C6 C7 1.2(3) ?
O1 C2 C7 C6 -174.04(14) ?
C3 C2 C7 C6 3.9(2) ?
O1 C2 C7 C8 -0.7(2) ?
C3 C2 C7 C8 177.30(14) ?
C5 C6 C7 C2 -3.7(2) ?
C5 C6 C7 C8 -176.68(15) ?
C24 N1 C8 C9 -33.3(3) yes
C25 N1 C8 C9 127.93(18) ?
C24 N1 C8 C7 141.09(18) ?
C25 N1 C8 C7 -57.7(2) yes
C2 C7 C8 C9 -1.4(2) ?
C6 C7 C8 C9 171.42(15) ?
C2 C7 C8 N1 -176.04(15) ?
C6 C7 C8 N1 -3.3(2) ?
N1 C8 C9 C1 174.74(15) ?
C7 C8 C9 C1 0.4(2) ?
N1 C8 C9 C10 -4.9(3) ?
C7 C8 C9 C10 -179.24(14) ?
O2 C1 C9 C8 179.96(17) ?
O1 C1 C9 C8 2.6(2) ?
O2 C1 C9 C10 -0.4(2) ?
O1 C1 C9 C10 -177.73(13) ?
C8 C9 C10 C11 -65.1(2) ?
C1 C9 C10 C11 115.26(18) ?
C9 C10 C11 C18 177.26(15) ?
C9 C10 C11 C12 -5.3(3) ?
C10 C11 C12 C17 124.64(19) ?
C18 C11 C12 C17 -57.8(2) ?
C10 C11 C12 C13 -58.4(2) ?
C18 C11 C12 C13 119.20(17) ?
C17 C12 C13 C14 -0.5(3) ?
C11 C12 C13 C14 -177.56(17) ?
C12 C13 C14 C15 -0.5(3) ?
C13 C14 C15 C16 0.6(3) ?
C14 C15 C16 C17 0.4(3) ?
C13 C12 C17 C16 1.4(3) ?
C11 C12 C17 C16 178.45(17) ?
C15 C16 C17 C12 -1.4(3) ?
C10 C11 C18 C23 -28.2(2) ?
C12 C11 C18 C23 154.15(15) ?
C10 C11 C18 C19 149.57(16) ?
C12 C11 C18 C19 -28.0(2) ?
C23 C18 C19 C20 1.2(2) ?
C11 C18 C19 C20 -176.70(15) ?
C18 C19 C20 C21 -0.3(3) ?
C19 C20 C21 C22 -0.2(3) ?
C20 C21 C22 C23 -0.2(3) ?
C21 C22 C23 C18 1.1(3) ?
C19 C18 C23 C22 -1.6(2) ?
C11 C18 C23 C22 176.29(15) ?

loop_
_cod_related_entry_id
_cod_related_entry_database
_cod_related_entry_code
1 ChemSpider 21132308
